data_2227211
loop_
_publ_author_name
'Li, Qing'
'Wang, Xian-Yu'
'Qin, Cheng-Ming'
'Wang, Yan-Lin'

_publ_section_title
;
 Ethyl
 2-isopropylamino-6-methyl-8-oxo-3-phenyl-3<i>H</i>,8<i>H</i>-furo[2,3-<i>d</i>][1,2,4]triazolo[1,5-<i>a</i>]pyrimidine-7-carboxylate
;
_journal_coeditor_code BT5323
_journal_issue 9
_journal_name_full 'Acta Crystallographica Section E'
_journal_page_first o2384
_journal_paper_doi 10.1107/S1600536810032654
_journal_volume 66
_journal_year 2010
_chemical_formula_iupac 'C20 H21 N5 O4'
_chemical_formula_moiety 'C20 H21 N5 O4'
_chemical_formula_sum 'C20 H21 N5 O4'
_chemical_formula_weight 395.42
_chemical_name_systematic
;
Ethyl 2-isopropylamino-6-methyl-8-oxo-3-phenyl-3<i>H</i>,8<i>H</i>-
furo[2,3-<i>d</i>][1,2,4]triazolo[1,5-<i>a</i>]pyrimidine-7-carboxylate
;
_space_group_IT_number 43
_symmetry_cell_setting orthorhombic
_symmetry_space_group_name_Hall 'F 2 -2d'
_symmetry_space_group_name_H-M 'F d d 2'
_atom_sites_solution_hydrogens geom
_atom_sites_solution_primary direct
_atom_sites_solution_secondary difmap
_audit_creation_method SHELXL-97
_cell_angle_alpha 90.00
_cell_angle_beta 90.00
_cell_angle_gamma 90.00
_cell_formula_units_Z 16
_cell_length_a 19.9810(11)
_cell_length_b 37.3673(19)
_cell_length_c 10.7181(6)
_cell_measurement_reflns_used 3861
_cell_measurement_temperature 295(2)
_cell_measurement_theta_max 20.84
_cell_measurement_theta_min 2.22
_cell_volume 8002.5(7)
_computing_cell_refinement 'SAINT-Plus (Bruker, 2001)'
_computing_data_collection 'SMART (Bruker, 2001)'
_computing_data_reduction 'SAINT-Plus (Bruker, 2001)'
_computing_molecular_graphics 'PLATON (Spek, 2009)'
_computing_publication_material 'SHELXTL (Sheldrick, 2008)'
_computing_structure_refinement 'SHELXL97 (Sheldrick, 2008)'
_computing_structure_solution 'SHELXS97 (Sheldrick, 2008)'
_diffrn_ambient_temperature 295(2)
_diffrn_measured_fraction_theta_full 1.000
_diffrn_measured_fraction_theta_max 1.000
_diffrn_measurement_device_type 'Bruker SMART 4K CCD area-detector'
_diffrn_measurement_method '\f and \w scans'
_diffrn_radiation_monochromator graphite
_diffrn_radiation_source 'fine-focus sealed tube'
_diffrn_radiation_type MoK\a
_diffrn_radiation_wavelength 0.71073
_diffrn_reflns_av_R_equivalents 0.0418
_diffrn_reflns_av_sigmaI/netI 0.0215
_diffrn_reflns_limit_h_max 24
_diffrn_reflns_limit_h_min -25
_diffrn_reflns_limit_k_max 47
_diffrn_reflns_limit_k_min -44
_diffrn_reflns_limit_l_max 13
_diffrn_reflns_limit_l_min -13
_diffrn_reflns_number 21970
_diffrn_reflns_theta_full 26.00
_diffrn_reflns_theta_max 26.99
_diffrn_reflns_theta_min 2.18
_exptl_absorpt_coefficient_mu 0.094
_exptl_absorpt_correction_T_max 0.9906
_exptl_absorpt_correction_T_min 0.9814
_exptl_absorpt_correction_type multi-scan
_exptl_absorpt_process_details '(SADABS; Sheldrick, 2003)'
_exptl_crystal_colour purple
_exptl_crystal_density_diffrn 1.313
_exptl_crystal_density_method 'not measured'
_exptl_crystal_description block
_exptl_crystal_F_000 3328
_exptl_crystal_size_max 0.20
_exptl_crystal_size_mid 0.20
_exptl_crystal_size_min 0.10
_refine_diff_density_max 0.142
_refine_diff_density_min -0.110
_refine_ls_extinction_method none
_refine_ls_goodness_of_fit_ref 1.094
_refine_ls_hydrogen_treatment mixed
_refine_ls_matrix_type full
_refine_ls_number_parameters 290
_refine_ls_number_reflns 2074
_refine_ls_number_restraints 5
_refine_ls_restrained_S_all 1.096
_refine_ls_R_factor_all 0.0523
_refine_ls_R_factor_gt 0.0434
_refine_ls_shift/su_max 0.000
_refine_ls_shift/su_mean 0.000
_refine_ls_structure_factor_coef Fsqd
_refine_ls_weighting_details 'calc w=1/[\s^2^(Fo^2^)+(0.0601P)^2^+2.4148P] where P=(Fo^2^+2Fc^2^)/3'
_refine_ls_weighting_scheme calc
_refine_ls_wR_factor_gt 0.1054
_refine_ls_wR_factor_ref 0.1093
_reflns_number_gt 1883
_reflns_number_total 2074
_reflns_threshold_expression I>2\s(I)
_cod_data_source_file bt5323.cif
_cod_data_source_block I
_cod_database_code 2227211
_cod_database_fobs_code 2227211

loop_
_symmetry_equiv_pos_as_xyz
'x, y, z'
'-x, -y, z'
'x+1/4, -y+1/4, z+1/4'
'-x+1/4, y+1/4, z+1/4'
'x, y+1/2, z+1/2'
'-x, -y+1/2, z+1/2'
'x+1/4, -y+3/4, z+3/4'
'-x+1/4, y+3/4, z+3/4'
'x+1/2, y, z+1/2'
'-x+1/2, -y, z+1/2'
'x+3/4, -y+1/4, z+3/4'
'-x+3/4, y+1/4, z+3/4'
'x+1/2, y+1/2, z'
'-x+1/2, -y+1/2, z'
'x+3/4, -y+3/4, z+1/4'
'-x+3/4, y+3/4, z+1/4'

loop_
_atom_site_type_symbol
_atom_site_label
_atom_site_fract_x
_atom_site_fract_y
_atom_site_fract_z
_atom_site_U_iso_or_equiv
_atom_site_adp_type
_atom_site_calc_flag
_atom_site_refinement_flags
_atom_site_occupancy
_atom_site_disorder_assembly
_atom_site_disorder_group
C C1 0.25088(16) 0.07862(8) 0.2745(4) 0.0618(8) Uani d . 1 . .
H H1 0.2634 0.0694 0.1974 0.074 Uiso calc R 1 . .
C C2 0.29491(17) 0.07774(9) 0.3748(4) 0.0743(11) Uani d . 1 . .
H H2 0.3378 0.0685 0.3640 0.089 Uiso calc R 1 . .
C C3 0.2759(2) 0.09026(10) 0.4890(4) 0.0829(12) Uani d . 1 . .
H H3 0.3052 0.0889 0.5562 0.099 Uiso calc R 1 . .
C C4 0.2140(2) 0.10476(12) 0.5044(4) 0.0831(11) Uani d . 1 . .
H H4 0.2011 0.1133 0.5822 0.100 Uiso calc R 1 . .
C C5 0.17048(18) 0.10680(10) 0.4059(3) 0.0678(9) Uani d . 1 . .
H H5 0.1287 0.1173 0.4167 0.081 Uiso calc R 1 . .
C C6 0.18834(15) 0.09340(8) 0.2912(3) 0.0520(7) Uani d . 1 . .
C C7 0.07894(14) 0.07677(7) 0.1978(3) 0.0487(6) Uani d . 1 . .
C C8 0.14928(15) 0.10258(7) 0.0675(3) 0.0517(7) Uani d . 1 . .
C C9 0.21415(19) 0.12881(12) -0.1012(4) 0.0790(11) Uani d D 1 . .
H H9A 0.1973 0.1093 -0.1537 0.095 Uiso calc PR 0.76 A 1
H H9B 0.1720 0.1295 -0.1479 0.095 Uiso d PR 0.24 A 2
C C10 0.1741(3) 0.16260(18) -0.1310(7) 0.107(2) Uani d PD 0.76 B 1
H H10A 0.1276 0.1584 -0.1149 0.160 Uiso calc PR 0.76 B 1
H H10B 0.1801 0.1687 -0.2173 0.160 Uiso calc PR 0.76 B 1
H H10C 0.1896 0.1819 -0.0796 0.160 Uiso calc PR 0.76 B 1
C C11 0.2851(3) 0.1340(3) -0.1290(7) 0.137(3) Uani d PD 0.76 B 1
H H11A 0.3032 0.1519 -0.0745 0.205 Uiso calc PR 0.76 B 1
H H11B 0.2901 0.1416 -0.2141 0.205 Uiso calc PR 0.76 B 1
H H11C 0.3086 0.1118 -0.1168 0.205 Uiso calc PR 0.76 B 1
C C11' 0.2599(11) 0.1007(4) -0.153(2) 0.125(8) Uani d PD 0.24 B 2
H H11D 0.2996 0.0995 -0.1023 0.188 Uiso calc PR 0.24 B 2
H H11E 0.2718 0.1067 -0.2367 0.188 Uiso calc PR 0.24 B 2
H H11F 0.2376 0.0780 -0.1514 0.188 Uiso calc PR 0.24 B 2
C C10' 0.2513(12) 0.1649(3) -0.110(3) 0.187(17) Uani d PD 0.24 B 2
H H10D 0.2212 0.1840 -0.0881 0.281 Uiso calc PR 0.24 B 2
H H10E 0.2674 0.1684 -0.1932 0.281 Uiso calc PR 0.24 B 2
H H10F 0.2885 0.1649 -0.0528 0.281 Uiso calc PR 0.24 B 2
C C12 -0.00778(15) 0.06210(8) 0.0432(3) 0.0575(8) Uani d . 1 . .
C C13 -0.03791(14) 0.04496(8) 0.1483(3) 0.0592(8) Uani d . 1 . .
C C14 -0.00908(14) 0.04888(8) 0.2641(3) 0.0549(7) Uani d . 1 . .
C C15 -0.09993(16) 0.02527(8) 0.1723(4) 0.0680(10) Uani d . 1 . .
C C16 -0.10362(17) 0.02052(9) 0.2962(4) 0.0715(10) Uani d . 1 . .
C C17 -0.1520(2) 0.00305(13) 0.3833(5) 0.0982(14) Uani d . 1 . .
H H17A -0.1864 -0.0087 0.3360 0.147 Uiso calc R 1 . .
H H17B -0.1719 0.0209 0.4361 0.147 Uiso calc R 1 . .
H H17C -0.1289 -0.0142 0.4336 0.147 Uiso calc R 1 . .
C C18 -0.1456(2) 0.00781(11) 0.0816(5) 0.0832(12) Uani d . 1 . .
C C19 -0.1552(3) -0.01350(12) -0.1254(6) 0.1117(18) Uani d . 1 . .
H H19A -0.1946 0.0006 -0.1452 0.134 Uiso calc R 1 . .
H H19B -0.1697 -0.0370 -0.0976 0.134 Uiso calc R 1 . .
C C20 -0.1128(4) -0.0169(2) -0.2349(7) 0.158(3) Uani d . 1 . .
H H20A -0.0985 0.0064 -0.2614 0.237 Uiso calc R 1 . .
H H20B -0.1375 -0.0282 -0.3009 0.237 Uiso calc R 1 . .
H H20C -0.0743 -0.0312 -0.2147 0.237 Uiso calc R 1 . .
N N1 0.14054(11) 0.09293(6) 0.1915(2) 0.0506(6) Uani d . 1 . .
N N2 0.05524(11) 0.07635(6) 0.0793(2) 0.0511(6) Uani d . 1 . .
N N3 0.09879(12) 0.09351(6) -0.0029(2) 0.0538(6) Uani d . 1 . .
N N4 0.20563(14) 0.11862(8) 0.0286(3) 0.0636(7) Uani d D 1 B .
H H4A 0.2249(17) 0.1327(8) 0.081(3) 0.076 Uiso d D 1 . .
N N5 0.04897(13) 0.06436(7) 0.2978(2) 0.0568(6) Uani d . 1 . .
O O1 -0.02832(11) 0.06660(6) -0.0623(2) 0.0728(7) Uani d . 1 . .
O O2 -0.04849(11) 0.03475(6) 0.3546(2) 0.0695(6) Uani d . 1 . .
O O3 -0.20042(15) -0.00291(9) 0.1061(4) 0.1254(13) Uani d . 1 . .
O O4 -0.11678(14) 0.00387(7) -0.0285(3) 0.0887(9) Uani d . 1 . .

loop_
_atom_site_aniso_label
_atom_site_aniso_U_11
_atom_site_aniso_U_22
_atom_site_aniso_U_33
_atom_site_aniso_U_12
_atom_site_aniso_U_13
_atom_site_aniso_U_23
C1 0.0516(17) 0.0511(16) 0.083(2) -0.0037(13) -0.0061(16) 0.0058(16)
C2 0.0521(19) 0.0555(18) 0.115(3) -0.0055(15) -0.021(2) 0.016(2)
C3 0.088(3) 0.073(2) 0.088(3) -0.015(2) -0.043(2) 0.015(2)
C4 0.094(3) 0.091(3) 0.065(2) -0.010(2) -0.020(2) 0.0011(19)
C5 0.063(2) 0.079(2) 0.062(2) -0.0057(16) -0.0053(17) 0.0026(16)
C6 0.0479(16) 0.0494(15) 0.0587(17) -0.0094(13) -0.0064(13) 0.0071(13)
C7 0.0428(15) 0.0493(15) 0.0540(16) -0.0008(12) -0.0032(14) -0.0011(13)
C8 0.0534(17) 0.0475(15) 0.0542(17) 0.0004(13) 0.0045(14) -0.0061(13)
C9 0.081(2) 0.098(3) 0.0576(19) -0.019(2) 0.0117(18) -0.0011(19)
C10 0.120(5) 0.113(5) 0.088(4) -0.002(4) 0.018(4) 0.035(4)
C11 0.089(4) 0.226(10) 0.096(5) -0.018(6) 0.039(4) 0.026(6)
C11' 0.18(2) 0.093(14) 0.105(15) -0.018(15) 0.062(16) -0.013(12)
C10' 0.26(4) 0.110(17) 0.19(3) 0.06(2) 0.16(3) 0.081(19)
C12 0.0508(17) 0.0457(16) 0.076(2) 0.0031(13) -0.0168(16) -0.0029(15)
C13 0.0449(17) 0.0515(17) 0.081(2) -0.0002(13) -0.0078(16) -0.0001(16)
C14 0.0446(15) 0.0510(16) 0.0692(19) -0.0032(13) 0.0058(14) -0.0018(14)
C15 0.0450(18) 0.0517(18) 0.107(3) -0.0007(14) -0.0087(18) 0.0031(18)
C16 0.0485(18) 0.0585(19) 0.108(3) -0.0056(14) 0.0049(18) -0.0043(19)
C17 0.074(3) 0.091(3) 0.130(4) -0.023(2) 0.029(3) -0.012(3)
C18 0.058(2) 0.061(2) 0.131(4) -0.0096(17) -0.028(2) 0.021(2)
C19 0.120(4) 0.063(2) 0.152(5) -0.015(2) -0.081(4) 0.011(3)
C20 0.194(7) 0.151(5) 0.129(5) -0.003(5) -0.057(5) -0.036(5)
N1 0.0410(12) 0.0554(13) 0.0552(13) -0.0055(10) -0.0011(11) 0.0000(11)
N2 0.0470(13) 0.0505(13) 0.0558(14) -0.0007(10) -0.0048(11) -0.0009(11)
N3 0.0586(15) 0.0519(13) 0.0509(13) -0.0039(11) -0.0029(12) -0.0036(11)
N4 0.0601(16) 0.0739(17) 0.0566(16) -0.0145(14) 0.0082(13) -0.0032(13)
N5 0.0484(14) 0.0619(15) 0.0601(14) -0.0057(11) 0.0008(12) -0.0012(12)
O1 0.0743(15) 0.0658(13) 0.0783(16) -0.0078(11) -0.0312(13) 0.0074(12)
O2 0.0551(13) 0.0702(14) 0.0832(15) -0.0106(11) 0.0130(12) -0.0042(12)
O3 0.0740(18) 0.139(3) 0.163(3) -0.0538(19) -0.031(2) 0.036(3)
O4 0.0692(16) 0.0697(16) 0.127(3) -0.0056(13) -0.0370(18) -0.0125(16)

loop_
_atom_type_symbol
_atom_type_description
_atom_type_scat_dispersion_real
_atom_type_scat_dispersion_imag
_atom_type_scat_source
C C 0.0033 0.0000 'International Tables Vol C Tables 4.2.6.8 and 6.1.1.4'
H H 0.0000 0.0000 'International Tables Vol C Tables 4.2.6.8 and 6.1.1.4'
N N 0.0061 0.0000 'International Tables Vol C Tables 4.2.6.8 and 6.1.1.4'
O O 0.0106 0.0000 'International Tables Vol C Tables 4.2.6.8 and 6.1.1.4'

loop_
_geom_angle_atom_site_label_1
_geom_angle_atom_site_label_2
_geom_angle_atom_site_label_3
_geom_angle_site_symmetry_1
_geom_angle_site_symmetry_3
_geom_angle
_geom_angle_publ_flag
C6 C1 C2 . . 118.9(3) ?
C6 C1 H1 . . 120.6 ?
C2 C1 H1 . . 120.6 ?
C3 C2 C1 . . 120.7(3) ?
C3 C2 H2 . . 119.7 ?
C1 C2 H2 . . 119.7 ?
C4 C3 C2 . . 119.9(4) ?
C4 C3 H3 . . 120.1 ?
C2 C3 H3 . . 120.1 ?
C3 C4 C5 . . 120.4(4) ?
C3 C4 H4 . . 119.8 ?
C5 C4 H4 . . 119.8 ?
C4 C5 C6 . . 120.3(4) ?
C4 C5 H5 . . 119.9 ?
C6 C5 H5 . . 119.9 ?
C5 C6 C1 . . 119.9(3) ?
C5 C6 N1 . . 119.9(3) ?
C1 C6 N1 . . 120.1(3) ?
N5 C7 N2 . . 127.0(3) ?
N5 C7 N1 . . 127.2(3) ?
N2 C7 N1 . . 105.8(2) ?
N3 C8 N4 . . 125.8(3) ?
N3 C8 N1 . . 112.9(2) ?
N4 C8 N1 . . 121.3(3) ?
N4 C9 C11 . . 110.1(4) ?
N4 C9 C11' . . 103.9(10) ?
N4 C9 C10 . . 110.8(4) ?
C11 C9 C10 . . 110.8(6) ?
C11' C9 C10 . . 145.3(10) ?
N4 C9 C10' . . 110.0(11) ?
C11' C9 C10' . . 107.3(9) ?
N4 C9 H9A . . 108.3 ?
C11 C9 H9A . . 108.3 ?
C10 C9 H9A . . 108.3 ?
C10' C9 H9A . . 141.5 ?
N4 C9 H9B . . 113.3 ?
C11 C9 H9B . . 136.6 ?
C11' C9 H9B . . 110.9 ?
C10' C9 H9B . . 111.1 ?
C9 C10 H10A . . 109.5 ?
C9 C10 H10B . . 109.5 ?
H9B C10 H10B . . 95.8 ?
C9 C10 H10C . . 109.5 ?
H9B C10 H10C . . 147.0 ?
C9 C11 H11A . . 109.5 ?
C9 C11 H11B . . 109.5 ?
C9 C11 H11C . . 109.5 ?
C9 C11' H11D . . 109.5 ?
C9 C11' H11E . . 109.5 ?
H11D C11' H11E . . 109.5 ?
C9 C11' H11F . . 109.5 ?
H11D C11' H11F . . 109.5 ?
H11E C11' H11F . . 109.5 ?
C9 C10' H10D . . 109.5 ?
C9 C10' H10E . . 109.5 ?
H10D C10' H10E . . 109.5 ?
C9 C10' H10F . . 109.5 ?
H10D C10' H10F . . 109.5 ?
H10E C10' H10F . . 109.5 ?
O1 C12 N2 . . 120.1(3) ?
O1 C12 C13 . . 130.8(3) ?
N2 C12 C13 . . 109.1(3) ?
C14 C13 C12 . . 119.1(3) ?
C14 C13 C15 . . 104.5(3) ?
C12 C13 C15 . . 136.1(3) ?
N5 C14 O2 . . 118.4(3) ?
N5 C14 C13 . . 130.4(3) ?
O2 C14 C13 . . 111.1(3) ?
C16 C15 C13 . . 106.7(3) ?
C16 C15 C18 . . 123.8(4) ?
C13 C15 C18 . . 128.8(4) ?
C15 C16 O2 . . 110.9(3) ?
C15 C16 C17 . . 135.3(4) ?
O2 C16 C17 . . 113.8(4) ?
C16 C17 H17A . . 109.5 ?
C16 C17 H17B . . 109.5 ?
H17A C17 H17B . . 109.5 ?
C16 C17 H17C . . 109.5 ?
H17A C17 H17C . . 109.5 ?
H17B C17 H17C . . 109.5 ?
O3 C18 O4 . . 123.9(5) ?
O3 C18 C15 . . 124.5(5) ?
O4 C18 C15 . . 111.5(3) ?
O4 C19 C20 . . 108.0(5) ?
O4 C19 H19A . . 110.1 ?
C20 C19 H19A . . 110.1 ?
O4 C19 H19B . . 110.1 ?
C20 C19 H19B . . 110.1 ?
H19A C19 H19B . . 108.4 ?
C19 C20 H20A . . 109.5 ?
C19 C20 H20B . . 109.5 ?
H20A C20 H20B . . 109.5 ?
C19 C20 H20C . . 109.5 ?
H20A C20 H20C . . 109.5 ?
H20B C20 H20C . . 109.5 ?
C7 N1 C8 . . 105.9(2) ?
C7 N1 C6 . . 124.5(2) ?
C8 N1 C6 . . 128.8(2) ?
C7 N2 N3 . . 111.6(2) ?
C7 N2 C12 . . 124.7(3) ?
N3 N2 C12 . . 123.6(2) ?
C8 N3 N2 . . 103.7(2) ?
C8 N4 C9 . . 120.9(3) ?
C8 N4 H4A . . 116(3) ?
C9 N4 H4A . . 114(3) ?
C7 N5 C14 . . 109.0(3) ?
C14 O2 C16 . . 106.8(3) ?
C18 O4 C19 . . 117.4(4) ?

loop_
_geom_bond_atom_site_label_1
_geom_bond_atom_site_label_2
_geom_bond_site_symmetry_2
_geom_bond_distance
_geom_bond_publ_flag
C1 C6 . 1.378(4) ?
C1 C2 . 1.389(5) ?
C1 H1 . 0.9300 ?
C2 C3 . 1.364(7) ?
C2 H2 . 0.9300 ?
C3 C4 . 1.361(6) ?
C3 H3 . 0.9300 ?
C4 C5 . 1.370(5) ?
C4 H4 . 0.9300 ?
C5 C6 . 1.374(5) ?
C5 H5 . 0.9300 ?
C6 N1 . 1.434(4) ?
C7 N5 . 1.312(4) ?
C7 N2 . 1.355(4) ?
C7 N1 . 1.373(3) ?
C8 N3 . 1.305(4) ?
C8 N4 . 1.342(4) ?
C8 N1 . 1.387(4) ?
C9 N4 . 1.452(5) ?
C9 C11 . 1.461(7) ?
C9 C11' . 1.496(11) ?
C9 C10 . 1.528(7) ?
C9 C10' . 1.543(11) ?
C9 H9A . 0.9800 ?
C9 H9B . 0.9800 ?
C10 H9B . 1.2497 ?
C10 H10A . 0.9600 ?
C10 H10B . 0.9600 ?
C10 H10C . 0.9600 ?
C11 H11A . 0.9600 ?
C11 H11B . 0.9600 ?
C11 H11C . 0.9600 ?
C11' H11D . 0.9600 ?
C11' H11E . 0.9600 ?
C11' H11F . 0.9600 ?
C10' H10D . 0.9600 ?
C10' H10E . 0.9600 ?
C10' H10F . 0.9600 ?
C12 O1 . 1.215(4) ?
C12 N2 . 1.421(4) ?
C12 C13 . 1.429(5) ?
C13 C14 . 1.376(5) ?
C13 C15 . 1.464(5) ?
C14 N5 . 1.345(4) ?
C14 O2 . 1.357(4) ?
C15 C16 . 1.342(6) ?
C15 C18 . 1.483(6) ?
C16 O2 . 1.374(4) ?
C16 C17 . 1.494(6) ?
C17 H17A . 0.9600 ?
C17 H17B . 0.9600 ?
C17 H17C . 0.9600 ?
C18 O3 . 1.196(5) ?
C18 O4 . 1.321(6) ?
C19 O4 . 1.446(5) ?
C19 C20 . 1.454(9) ?
C19 H19A . 0.9700 ?
C19 H19B . 0.9700 ?
C20 H20A . 0.9600 ?
C20 H20B . 0.9600 ?
C20 H20C . 0.9600 ?
N2 N3 . 1.394(3) ?
N4 H4A . 0.86(3) ?

loop_
_geom_hbond_atom_site_label_D
_geom_hbond_atom_site_label_H
_geom_hbond_atom_site_label_A
_geom_hbond_site_symmetry_A
_geom_hbond_distance_DH
_geom_hbond_distance_HA
_geom_hbond_distance_DA
_geom_hbond_angle_DHA
N4 H4A O1 3 0.86(3) 2.21(2) 2.978(4) 148(3)
C17 H17A O3 . 0.96 2.49 3.132(7) 124.3

loop_
_geom_torsion_atom_site_label_1
_geom_torsion_atom_site_label_2
_geom_torsion_atom_site_label_3
_geom_torsion_atom_site_label_4
_geom_torsion_site_symmetry_1
_geom_torsion_site_symmetry_2
_geom_torsion_site_symmetry_3
_geom_torsion_site_symmetry_4
_geom_torsion
_geom_torsion_publ_flag
C6 C1 C2 C3 . . . . 2.1(5) ?
C1 C2 C3 C4 . . . . -2.0(5) ?
C2 C3 C4 C5 . . . . 0.2(6) ?
C3 C4 C5 C6 . . . . 1.6(6) ?
C4 C5 C6 C1 . . . . -1.5(5) ?
C4 C5 C6 N1 . . . . 174.8(3) ?
C2 C1 C6 C5 . . . . -0.3(5) ?
C2 C1 C6 N1 . . . . -176.6(3) ?
O1 C12 C13 C14 . . . . -168.6(3) ?
N2 C12 C13 C14 . . . . 8.9(4) ?
O1 C12 C13 C15 . . . . 3.6(6) ?
N2 C12 C13 C15 . . . . -178.8(3) ?
C12 C13 C14 N5 . . . . -6.7(5) ?
C15 C13 C14 N5 . . . . 178.9(3) ?
C12 C13 C14 O2 . . . . 172.3(3) ?
C15 C13 C14 O2 . . . . -2.2(3) ?
C14 C13 C15 C16 . . . . 2.1(4) ?
C12 C13 C15 C16 . . . . -170.9(4) ?
C14 C13 C15 C18 . . . . -168.0(3) ?
C12 C13 C15 C18 . . . . 19.0(6) ?
C13 C15 C16 O2 . . . . -1.3(4) ?
C18 C15 C16 O2 . . . . 169.4(3) ?
C13 C15 C16 C17 . . . . -179.8(4) ?
C18 C15 C16 C17 . . . . -9.1(7) ?
C16 C15 C18 O3 . . . . 23.7(6) ?
C13 C15 C18 O3 . . . . -167.7(4) ?
C16 C15 C18 O4 . . . . -153.1(4) ?
C13 C15 C18 O4 . . . . 15.5(5) ?
N5 C7 N1 C8 . . . . -177.7(3) ?
N2 C7 N1 C8 . . . . 2.1(3) ?
N5 C7 N1 C6 . . . . 11.6(5) ?
N2 C7 N1 C6 . . . . -168.6(2) ?
N3 C8 N1 C7 . . . . -0.5(3) ?
N4 C8 N1 C7 . . . . -178.8(3) ?
N3 C8 N1 C6 . . . . 169.5(3) ?
N4 C8 N1 C6 . . . . -8.7(5) ?
C5 C6 N1 C7 . . . . -56.1(4) ?
C1 C6 N1 C7 . . . . 120.2(3) ?
C5 C6 N1 C8 . . . . 135.5(3) ?
C1 C6 N1 C8 . . . . -48.2(4) ?
N5 C7 N2 N3 . . . . 176.9(3) ?
N1 C7 N2 N3 . . . . -3.0(3) ?
N5 C7 N2 C12 . . . . 0.2(5) ?
N1 C7 N2 C12 . . . . -179.6(2) ?
O1 C12 N2 C7 . . . . 171.4(3) ?
C13 C12 N2 C7 . . . . -6.5(4) ?
O1 C12 N2 N3 . . . . -4.9(4) ?
C13 C12 N2 N3 . . . . 177.2(2) ?
N4 C8 N3 N2 . . . . 177.0(3) ?
N1 C8 N3 N2 . . . . -1.2(3) ?
C7 N2 N3 C8 . . . . 2.6(3) ?
C12 N2 N3 C8 . . . . 179.3(2) ?
N3 C8 N4 C9 . . . . 2.3(5) ?
N1 C8 N4 C9 . . . . -179.6(3) ?
C11 C9 N4 C8 . . . . -160.5(6) ?
C11' C9 N4 C8 . . . . -103.2(11) ?
C10 C9 N4 C8 . . . . 76.5(5) ?
C10' C9 N4 C8 . . . . 142.2(10) ?
N2 C7 N5 C14 . . . . 3.4(4) ?
N1 C7 N5 C14 . . . . -176.8(3) ?
O2 C14 N5 C7 . . . . -179.0(3) ?
C13 C14 N5 C7 . . . . -0.1(5) ?
N5 C14 O2 C16 . . . . -179.5(3) ?
C13 C14 O2 C16 . . . . 1.4(3) ?
C15 C16 O2 C14 . . . . 0.0(4) ?
C17 C16 O2 C14 . . . . 178.9(3) ?
O3 C18 O4 C19 . . . . 2.0(6) ?
C15 C18 O4 C19 . . . . 178.8(3) ?
C20 C19 O4 C18 . . . . -176.6(4) ?
